data_9009877
loop_
_publ_author_name
'Abrahams, S. C.'
'Bernstein, J. L.'

_publ_section_title
;
 Crystal structure of paramagnetic ludlamite, Fe3(PO4)2*4(H2O), at 298 K
 Sample: T = 298 K
;
_journal_name_full 'Journal of Chemical Physics'
_journal_page_first 2223
_journal_page_last 2229
_journal_paper_doi 10.1063/1.1727026
_journal_volume 44
_journal_year 1966
_chemical_formula_sum 'Fe3 H8 O12 P2'
_chemical_name_mineral Ludlamite
_space_group_IT_number 14
_symmetry_space_group_name_Hall '-P 2yab'
_symmetry_space_group_name_H-M 'P 1 21/a 1'
_cell_angle_alpha 90
_cell_angle_beta 100.430
_cell_angle_gamma 90
_cell_length_a 10.541
_cell_length_b 4.646
_cell_length_c 9.324
_cell_formula_units_Z 2
_cell_volume 449.084
_database_code_amcsd 0012981
_diffrn_ambient_temperature 298
_exptl_crystal_density_diffrn 3.177
_cod_original_formula_sum 'Fe3 P2 O12 H8'
_cod_database_code 9009877

loop_
_space_group_symop_operation_xyz
x,y,z
1/2+x,1/2-y,z
1/2-x,1/2+y,-z
-x,-y,-z

loop_
_atom_site_aniso_label
_atom_site_aniso_U_11
_atom_site_aniso_U_22
_atom_site_aniso_U_33
_atom_site_aniso_U_12
_atom_site_aniso_U_13
_atom_site_aniso_U_23
Fe1 0.00893 0.00957 0.00822 0.00000 0.00178 0.00000
Fe2 0.00795 0.01049 0.00958 0.00078 0.00193 0.00032
P 0.00642 0.00780 0.00771 0.00032 0.00173 -0.00009
O1 0.01143 0.01115 0.01108 -0.00195 0.00241 0.00151
O2 0.00926 0.01115 0.01065 -0.00049 0.00241 0.00194
O3 0.00926 0.00984 0.01278 -0.00073 0.00433 0.00129
O4 0.01034 0.01247 0.01022 0.00244 0.00144 0.00173
O5 0.00871 0.01301 0.01448 0.00073 0.00289 0.00281
O6 0.01198 0.01323 0.01278 0.00049 0.00289 -0.00086

loop_
_atom_site_label
_atom_site_fract_x
_atom_site_fract_y
_atom_site_fract_z
_atom_site_U_iso_or_equiv
Fe1 0.00000 0.00000 0.00000 ?
Fe2 0.17324 0.06801 0.32881 ?
P 0.45353 0.96908 0.23790 ?
O1 0.03450 0.78470 0.19760 ?
O2 0.40870 0.15650 0.10070 ?
O3 0.33260 0.85430 0.29070 ?
O4 0.03570 0.35180 0.35880 ?
O5 0.17080 0.24220 0.10190 ?
O6 0.32820 0.38730 0.45630 ?
H1 0.14900 0.41400 0.05900 0.03166
H2 0.24400 0.16100 0.09400 0.03166
H3 0.34100 0.56700 0.39800 0.03166
H4 0.37700 0.28700 0.45300 0.03166

loop_
_cod_related_entry_id
_cod_related_entry_database
_cod_related_entry_code
1 AMCSD 0012981
